data_7705560
loop_
_publ_author_name
'R\"osch, Andreas'
'Herzog, Christoph M.'
'Schreiner, Simon H. F.'
'G\"orls, Helmar'
'Kretschmer, Robert'

_publ_section_title
;
 Ditopic bis(<i>N</i>,<i>N</i>',<i>N</i>'-substituted 1,2-ethanediamine)
 ligands: synthesis and coordination chemistry.
;
_journal_issue 39
_journal_name_full 'Dalton transactions (Cambridge, England : 2003)'
_journal_page_first 13818
_journal_page_last 13828
_journal_paper_doi 10.1039/d0dt03124k
_journal_volume 49
_journal_year 2020
_chemical_absolute_configuration ad
_chemical_formula_moiety 'C26 H40 Mg N4'
_chemical_formula_sum 'C26 H40 Mg N4'
_chemical_formula_weight 432.93
_space_group_crystal_system orthorhombic
_space_group_IT_number 33
_space_group_name_Hall 'P 2c -2n'
_space_group_name_H-M_alt 'P n a 21'
_atom_sites_solution_hydrogens geom
_audit_creation_method SHELXL-2018/3
_audit_update_record
;
2020-08-31 deposited with the CCDC.	2020-09-24 downloaded from the CCDC.
;
_cell_angle_alpha 90
_cell_angle_beta 90
_cell_angle_gamma 90
_cell_formula_units_Z 4
_cell_length_a 18.2567(3)
_cell_length_b 11.3141(2)
_cell_length_c 11.7597(2)
_cell_measurement_reflns_used 15495
_cell_measurement_temperature 123(2)
_cell_measurement_theta_max 72.720
_cell_measurement_theta_min 4.598
_cell_volume 2429.06(7)
_computing_cell_refinement 'CrysAlisPro 1.171.38.43 (Rigaku OD, 2015)'
_computing_data_collection 'CrysAlisPro 1.171.38.43 (Rigaku OD, 2015)'
_computing_data_reduction 'CrysAlisPro 1.171.38.43 (Rigaku OD, 2015)'
_computing_molecular_graphics SHELXTL/PC
_computing_publication_material 'SHELXL-2018/3 (Sheldrick, 2018)'
_computing_structure_refinement 'SHELXL-2018/3 (Sheldrick, 2018)'
_computing_structure_solution 'SHELXT 2018/2 (Sheldrick, 2018)'
_diffrn_ambient_temperature 123(2)
_diffrn_measured_fraction_theta_full 0.999
_diffrn_measured_fraction_theta_max 0.993
_diffrn_measurement_device_type 'Xcalibur, AtlasS2, Gemini ultra'
_diffrn_measurement_method '\w scans'
_diffrn_radiation_type CuK\a
_diffrn_radiation_wavelength 1.54184
_diffrn_reflns_av_R_equivalents 0.0202
_diffrn_reflns_av_unetI/netI 0.0180
_diffrn_reflns_Laue_measured_fraction_full 0.999
_diffrn_reflns_Laue_measured_fraction_max 0.993
_diffrn_reflns_limit_h_max 22
_diffrn_reflns_limit_h_min -22
_diffrn_reflns_limit_k_max 14
_diffrn_reflns_limit_k_min -13
_diffrn_reflns_limit_l_max 11
_diffrn_reflns_limit_l_min -14
_diffrn_reflns_number 15495
_diffrn_reflns_point_group_measured_fraction_full 0.903
_diffrn_reflns_point_group_measured_fraction_max 0.886
_diffrn_reflns_theta_full 67.684
_diffrn_reflns_theta_max 72.720
_diffrn_reflns_theta_min 4.598
_diffrn_source 'micro-focus sealed X-ray tube'
_exptl_absorpt_coefficient_mu 0.768
_exptl_absorpt_correction_T_max 1.0000
_exptl_absorpt_correction_T_min 0.9555
_exptl_absorpt_correction_type multi-scan
_exptl_absorpt_process_details
; 
CrysAlisPro 1.171.38.43 (Rigaku Oxford Diffraction, 2015) 
Numerical absorption correction based on gaussian integration over 
   a multifaceted crystal model 
Empirical absorption correction using spherical harmonics, 
 implemented in SCALE3 ABSPACK scaling algorithm. 
;
_exptl_crystal_colour colourless
_exptl_crystal_density_diffrn 1.184
_exptl_crystal_density_method 'not measured'
_exptl_crystal_description prism
_exptl_crystal_F_000 944
_exptl_crystal_size_max 0.142
_exptl_crystal_size_mid 0.122
_exptl_crystal_size_min 0.010
_refine_diff_density_max 0.175
_refine_diff_density_min -0.139
_refine_diff_density_rms 0.029
_refine_ls_abs_structure_details
; 
 Flack x determined using 1717 quotients [(I+)-(I-)]/[(I+)+(I-)] 
 (Parsons, Flack and Wagner, Acta Cryst. B69 (2013) 249-259). 
;
_refine_ls_abs_structure_Flack 0.009(15)
_refine_ls_extinction_coef 0.00082(16)
_refine_ls_extinction_expression Fc^*^=kFc[1+0.001xFc^2^\l^3^/sin(2\q)]^-1/4^
_refine_ls_extinction_method 'SHELXL-2018/3 (Sheldrick 2018)'
_refine_ls_goodness_of_fit_ref 1.037
_refine_ls_hydrogen_treatment constr
_refine_ls_matrix_type full
_refine_ls_number_parameters 285
_refine_ls_number_reflns 4291
_refine_ls_number_restraints 1
_refine_ls_restrained_S_all 1.037
_refine_ls_R_factor_all 0.0245
_refine_ls_R_factor_gt 0.0242
_refine_ls_shift/su_max 0.000
_refine_ls_shift/su_mean 0.000
_refine_ls_structure_factor_coef Fsqd
_refine_ls_weighting_details 'w=1/[\s^2^(Fo^2^)+(0.0407P)^2^+0.2756P] where P=(Fo^2^+2Fc^2^)/3'
_refine_ls_weighting_scheme calc
_refine_ls_wR_factor_gt 0.0641
_refine_ls_wR_factor_ref 0.0643
_reflns_Friedel_coverage 0.698
_reflns_Friedel_fraction_full 0.797
_reflns_Friedel_fraction_max 0.768
_reflns_number_gt 4244
_reflns_number_total 4291
_reflns_threshold_expression 'I > 2\s(I)'
_cod_data_source_file d0dt03124k2.cif
_cod_data_source_block FO7246_1nMg
_cod_depositor_comments 'Adding full bibliography for 7705549--7705563.cif.'
_cod_database_code 7705560
_shelx_shelxl_version_number 2018/3
_shelx_space_group_comment
; 
The symmetry employed for this shelxl refinement is uniquely defined 
by the following loop, which should always be used as a source of 
symmetry information in preference to the above space-group names. 
They are only intended as comments. 
;
_shelx_estimated_absorpt_t_min 0.899
_shelx_estimated_absorpt_t_max 0.992

loop_
_space_group_symop_operation_xyz
'x, y, z'
'-x, -y, z+1/2'
'x+1/2, -y+1/2, z'
'-x+1/2, y+1/2, z+1/2'

loop_
_atom_site_label
_atom_site_type_symbol
_atom_site_fract_x
_atom_site_fract_y
_atom_site_fract_z
_atom_site_U_iso_or_equiv
_atom_site_adp_type
_atom_site_occupancy
_atom_site_site_symmetry_order
_atom_site_calc_flag
_atom_site_refinement_flags_posn
_atom_site_refinement_flags_adp
_atom_site_refinement_flags_occupancy
_atom_site_disorder_assembly
_atom_site_disorder_group
Mg1 Mg 0.68804(2) 0.36585(4) 0.37626(5) 0.01799(12) Uani 1 1 d . . . . .
N1 N 0.80241(7) 0.35801(12) 0.32727(13) 0.0220(3) Uani 1 1 d . . . . .
N2 N 0.72889(7) 0.41989(12) 0.52594(12) 0.0202(3) Uani 1 1 d . . . . .
N3 N 0.62147(7) 0.25544(11) 0.29091(12) 0.0195(3) Uani 1 1 d . . . . .
N4 N 0.62989(7) 0.49996(12) 0.27956(12) 0.0207(3) Uani 1 1 d . . . . .
C1 C 0.82631(8) 0.46769(14) 0.38764(17) 0.0247(3) Uani 1 1 d . . . . .
H1A H 0.805906 0.537354 0.347754 0.030 Uiso 1 1 calc R U . . .
H1AB H 0.880387 0.473315 0.384375 0.030 Uiso 1 1 calc R U . . .
C2 C 0.80198(9) 0.47067(15) 0.51177(16) 0.0232(3) Uani 1 1 d . . . . .
H2A H 0.837402 0.425781 0.558642 0.028 Uiso 1 1 calc R U . . .
H2AB H 0.801743 0.553486 0.538950 0.028 Uiso 1 1 calc R U . . .
C3 C 0.70716(9) 0.40428(13) 0.63617(15) 0.0206(3) Uani 1 1 d . . . . .
C4 C 0.74530(9) 0.45067(14) 0.73127(15) 0.0239(3) Uani 1 1 d . . . . .
H4 H 0.787100 0.498957 0.718741 0.029 Uiso 1 1 calc R U . . .
C5 C 0.72344(10) 0.42769(16) 0.84193(16) 0.0304(4) Uani 1 1 d . . . . .
H5 H 0.750929 0.459391 0.903368 0.036 Uiso 1 1 calc R U . . .
C6 C 0.66227(11) 0.35940(17) 0.86452(18) 0.0346(4) Uani 1 1 d . . . . .
H6 H 0.647449 0.343467 0.940423 0.041 Uiso 1 1 calc R U . . .
C7 C 0.62306(10) 0.31468(16) 0.77217(16) 0.0280(4) Uani 1 1 d . . . . .
H7 H 0.580696 0.268297 0.786624 0.034 Uiso 1 1 calc R U . . .
C8 C 0.64322(9) 0.33498(13) 0.66068(15) 0.0208(3) Uani 1 1 d . . . . .
C9 C 0.60105(8) 0.27525(14) 0.56681(15) 0.0195(3) Uani 1 1 d . . . . .
H9A H 0.592803 0.332597 0.504528 0.023 Uiso 1 1 calc R U . . .
H9AB H 0.552561 0.250823 0.596257 0.023 Uiso 1 1 calc R U . . .
C10 C 0.64108(8) 0.16533(14) 0.51843(14) 0.0194(3) Uani 1 1 d . . . . .
H10A H 0.688697 0.190857 0.486511 0.023 Uiso 1 1 calc R U . . .
H10B H 0.651412 0.110196 0.581796 0.023 Uiso 1 1 calc R U . . .
C11 C 0.59936(8) 0.09968(13) 0.42764(15) 0.0191(3) Uani 1 1 d . . . . .
C12 C 0.56593(9) -0.00677(14) 0.45545(16) 0.0222(3) Uani 1 1 d . . . . .
H12 H 0.571548 -0.037080 0.530285 0.027 Uiso 1 1 calc R U . . .
C13 C 0.52431(8) -0.07072(12) 0.37700(18) 0.0251(3) Uani 1 1 d . . . . .
H13 H 0.501196 -0.142694 0.398040 0.030 Uiso 1 1 calc R U . . .
C14 C 0.51769(8) -0.02646(14) 0.26804(16) 0.0244(3) Uani 1 1 d . . . . .
H14 H 0.490553 -0.069570 0.212981 0.029 Uiso 1 1 calc R U . . .
C15 C 0.54999(8) 0.07988(14) 0.23769(16) 0.0214(3) Uani 1 1 d . . . . .
H15 H 0.544274 0.108254 0.162181 0.026 Uiso 1 1 calc R U . . .
C16 C 0.59134(8) 0.14736(14) 0.31643(14) 0.0183(3) Uani 1 1 d . . . . .
C17 C 0.59534(9) 0.30823(14) 0.18595(15) 0.0230(3) Uani 1 1 d . . . . .
H17A H 0.541138 0.310549 0.186736 0.028 Uiso 1 1 calc R U . . .
H17B H 0.610896 0.258834 0.120798 0.028 Uiso 1 1 calc R U . . .
C18 C 0.62526(9) 0.43431(14) 0.17069(15) 0.0234(3) Uani 1 1 d . . . . .
H18A H 0.674626 0.430126 0.136108 0.028 Uiso 1 1 calc R U . . .
H18B H 0.593039 0.478117 0.117687 0.028 Uiso 1 1 calc R U . . .
C19 C 0.83174(8) 0.24895(14) 0.38243(18) 0.0255(3) Uani 1 1 d . . . . .
H19A H 0.809346 0.179481 0.344863 0.031 Uiso 1 1 calc R U . . .
H19B H 0.815698 0.248399 0.462848 0.031 Uiso 1 1 calc R U . . .
C20 C 0.91484(10) 0.2342(2) 0.3796(2) 0.0423(5) Uani 1 1 d . . . . .
H20A H 0.931536 0.231277 0.300465 0.063 Uiso 1 1 calc R U . . .
H20B H 0.928380 0.160644 0.418267 0.063 Uiso 1 1 calc R U . . .
H20C H 0.937958 0.301243 0.418315 0.063 Uiso 1 1 calc R U . . .
C21 C 0.82502(9) 0.36591(15) 0.20665(16) 0.0278(4) Uani 1 1 d . . . . .
H21A H 0.879034 0.372779 0.203185 0.033 Uiso 1 1 calc R U . . .
H21B H 0.804056 0.438793 0.173317 0.033 Uiso 1 1 calc R U . . .
C22 C 0.80135(11) 0.26089(17) 0.13501(18) 0.0346(4) Uani 1 1 d . . . . .
H22A H 0.811109 0.277476 0.054636 0.052 Uiso 1 1 calc R U . . .
H22B H 0.748833 0.246873 0.145768 0.052 Uiso 1 1 calc R U . . .
H22C H 0.828836 0.190586 0.158432 0.052 Uiso 1 1 calc R U . . .
C23 C 0.55530(9) 0.51502(15) 0.32887(15) 0.0245(4) Uani 1 1 d . . . . .
H23A H 0.533145 0.436086 0.340527 0.029 Uiso 1 1 calc R U . . .
H23B H 0.524336 0.558427 0.273807 0.029 Uiso 1 1 calc R U . . .
C24 C 0.55527(10) 0.58128(16) 0.44133(18) 0.0313(4) Uani 1 1 d . . . . .
H24A H 0.571207 0.662944 0.428741 0.047 Uiso 1 1 calc R U . . .
H24B H 0.588883 0.542423 0.494476 0.047 Uiso 1 1 calc R U . . .
H24C H 0.505691 0.581168 0.473283 0.047 Uiso 1 1 calc R U . . .
C25 C 0.66694(10) 0.61598(14) 0.26211(17) 0.0264(4) Uani 1 1 d . . . . .
H25A H 0.713871 0.601741 0.222217 0.032 Uiso 1 1 calc R U . . .
H25B H 0.678732 0.649716 0.337597 0.032 Uiso 1 1 calc R U . . .
C26 C 0.62384(11) 0.70711(16) 0.19540(19) 0.0355(4) Uani 1 1 d . . . . .
H26A H 0.653171 0.779149 0.187157 0.053 Uiso 1 1 calc R U . . .
H26B H 0.578366 0.725610 0.235934 0.053 Uiso 1 1 calc R U . . .
H26C H 0.612131 0.675486 0.119977 0.053 Uiso 1 1 calc R U . . .

loop_
_atom_site_aniso_label
_atom_site_aniso_U_11
_atom_site_aniso_U_22
_atom_site_aniso_U_33
_atom_site_aniso_U_23
_atom_site_aniso_U_13
_atom_site_aniso_U_12
Mg1 0.0165(2) 0.0199(2) 0.0175(3) 0.0013(2) 0.0008(2) -0.00258(16)
N1 0.0188(6) 0.0241(7) 0.0231(8) 0.0026(5) 0.0034(5) -0.0013(5)
N2 0.0177(6) 0.0218(6) 0.0212(8) 0.0007(5) -0.0006(5) -0.0042(5)
N3 0.0208(6) 0.0198(6) 0.0178(7) 0.0009(5) -0.0005(5) -0.0032(5)
N4 0.0225(6) 0.0202(6) 0.0194(8) 0.0019(5) 0.0008(5) -0.0023(5)
C1 0.0199(7) 0.0258(7) 0.0284(10) 0.0033(7) 0.0004(7) -0.0062(6)
C2 0.0195(7) 0.0236(7) 0.0265(10) 0.0007(7) -0.0007(6) -0.0046(6)
C3 0.0200(7) 0.0185(6) 0.0231(9) 0.0009(6) -0.0012(6) 0.0014(6)
C4 0.0251(7) 0.0213(7) 0.0253(9) 0.0003(6) -0.0032(7) -0.0034(6)
C5 0.0379(9) 0.0296(8) 0.0238(10) -0.0045(7) -0.0063(7) -0.0035(7)
C6 0.0460(10) 0.0389(9) 0.0188(10) 0.0009(8) 0.0037(8) -0.0068(8)
C7 0.0318(8) 0.0292(8) 0.0229(9) -0.0009(7) 0.0044(7) -0.0066(7)
C8 0.0218(7) 0.0192(6) 0.0214(9) 0.0000(6) 0.0004(6) -0.0006(6)
C9 0.0174(7) 0.0209(7) 0.0202(8) 0.0018(6) 0.0024(6) -0.0019(5)
C10 0.0194(7) 0.0187(6) 0.0200(8) 0.0013(6) -0.0019(6) -0.0015(6)
C11 0.0156(7) 0.0177(7) 0.0240(9) -0.0018(6) 0.0002(6) 0.0014(5)
C12 0.0224(7) 0.0195(7) 0.0246(9) 0.0027(6) -0.0012(6) 0.0013(6)
C13 0.0241(7) 0.0166(6) 0.0345(10) 0.0010(7) -0.0025(8) -0.0029(5)
C14 0.0228(7) 0.0199(7) 0.0303(10) -0.0056(7) -0.0045(7) 0.0011(6)
C15 0.0211(7) 0.0216(7) 0.0215(9) -0.0029(6) 0.0001(6) 0.0009(6)
C16 0.0141(6) 0.0193(7) 0.0217(9) -0.0021(6) 0.0027(6) 0.0020(5)
C17 0.0266(8) 0.0232(7) 0.0191(8) 0.0006(7) -0.0006(7) -0.0039(6)
C18 0.0274(8) 0.0241(7) 0.0188(9) 0.0026(6) 0.0000(7) -0.0026(6)
C19 0.0219(7) 0.0277(8) 0.0268(9) 0.0043(8) 0.0055(8) 0.0026(6)
C20 0.0252(8) 0.0541(12) 0.0475(13) 0.0171(11) 0.0108(10) 0.0131(8)
C21 0.0245(8) 0.0333(9) 0.0255(11) 0.0049(7) 0.0074(7) -0.0014(6)
C22 0.0399(10) 0.0378(9) 0.0261(10) -0.0016(8) 0.0078(8) 0.0020(8)
C23 0.0209(7) 0.0256(8) 0.0269(9) 0.0032(7) 0.0009(6) 0.0009(6)
C24 0.0341(9) 0.0286(9) 0.0312(11) 0.0006(8) 0.0052(8) 0.0046(7)
C25 0.0296(8) 0.0223(7) 0.0275(10) 0.0037(7) 0.0004(7) -0.0059(7)
C26 0.0458(10) 0.0252(8) 0.0354(11) 0.0088(8) 0.0019(9) -0.0023(7)

loop_
_atom_type_symbol
_atom_type_description
_atom_type_scat_dispersion_real
_atom_type_scat_dispersion_imag
_atom_type_scat_source
C C 0.0181 0.0091 'International Tables Vol C Tables 4.2.6.8 and 6.1.1.4'
H H 0.0000 0.0000 'International Tables Vol C Tables 4.2.6.8 and 6.1.1.4'
Mg Mg 0.1719 0.1771 'International Tables Vol C Tables 4.2.6.8 and 6.1.1.4'
N N 0.0311 0.0180 'International Tables Vol C Tables 4.2.6.8 and 6.1.1.4'

loop_
_geom_angle_atom_site_label_1
_geom_angle_atom_site_label_2
_geom_angle_atom_site_label_3
_geom_angle
_geom_angle_site_symmetry_1
_geom_angle_site_symmetry_3
_geom_angle_publ_flag
N2 Mg1 N3 148.36(6) . . ?
N2 Mg1 N1 83.55(6) . . ?
N3 Mg1 N1 115.09(6) . . ?
N2 Mg1 N4 115.32(6) . . ?
N3 Mg1 N4 82.95(6) . . ?
N1 Mg1 N4 111.11(6) . . ?
C21 N1 C19 111.48(14) . . ?
C21 N1 C1 108.88(13) . . ?
C19 N1 C1 112.02(14) . . ?
C21 N1 Mg1 121.39(11) . . ?
C19 N1 Mg1 105.29(9) . . ?
C1 N1 Mg1 96.95(9) . . ?
C3 N2 C2 115.06(14) . . ?
C3 N2 Mg1 133.19(11) . . ?
C2 N2 Mg1 111.02(11) . . ?
C16 N3 C17 114.85(13) . . ?
C16 N3 Mg1 133.29(12) . . ?
C17 N3 Mg1 111.55(10) . . ?
C18 N4 C23 109.96(12) . . ?
C18 N4 C25 110.37(13) . . ?
C23 N4 C25 111.57(13) . . ?
C18 N4 Mg1 97.47(9) . . ?
C23 N4 Mg1 108.83(10) . . ?
C25 N4 Mg1 117.71(10) . . ?
N1 C1 C2 112.81(13) . . ?
N1 C1 Mg1 50.77(7) . . ?
C2 C1 Mg1 77.92(8) . . ?
N1 C1 H1A 109.0 . . ?
C2 C1 H1A 109.0 . . ?
Mg1 C1 H1A 88.0 . . ?
N1 C1 H1AB 109.0 . . ?
C2 C1 H1AB 109.0 . . ?
Mg1 C1 H1AB 158.6 . . ?
H1A C1 H1AB 107.8 . . ?
N2 C2 C1 111.47(13) . . ?
N2 C2 H2A 109.3 . . ?
C1 C2 H2A 109.3 . . ?
N2 C2 H2AB 109.3 . . ?
C1 C2 H2AB 109.3 . . ?
H2A C2 H2AB 108.0 . . ?
N2 C3 C4 123.88(15) . . ?
N2 C3 C8 119.79(15) . . ?
C4 C3 C8 116.31(15) . . ?
C5 C4 C3 121.99(15) . . ?
C5 C4 H4 119.0 . . ?
C3 C4 H4 119.0 . . ?
C6 C5 C4 121.16(17) . . ?
C6 C5 H5 119.4 . . ?
C4 C5 H5 119.4 . . ?
C5 C6 C7 117.84(18) . . ?
C5 C6 H6 121.1 . . ?
C7 C6 H6 121.1 . . ?
C8 C7 C6 122.80(16) . . ?
C8 C7 H7 118.6 . . ?
C6 C7 H7 118.6 . . ?
C7 C8 C3 119.88(15) . . ?
C7 C8 C9 119.02(14) . . ?
C3 C8 C9 120.91(15) . . ?
C8 C9 C10 112.83(13) . . ?
C8 C9 H9A 109.0 . . ?
C10 C9 H9A 109.0 . . ?
C8 C9 H9AB 109.0 . . ?
C10 C9 H9AB 109.0 . . ?
H9A C9 H9AB 107.8 . . ?
C11 C10 C9 114.65(13) . . ?
C11 C10 H10A 108.6 . . ?
C9 C10 H10A 108.6 . . ?
C11 C10 H10B 108.6 . . ?
C9 C10 H10B 108.6 . . ?
H10A C10 H10B 107.6 . . ?
C12 C11 C16 120.01(15) . . ?
C12 C11 C10 118.85(16) . . ?
C16 C11 C10 121.09(14) . . ?
C11 C12 C13 122.17(17) . . ?
C11 C12 H12 118.9 . . ?
C13 C12 H12 118.9 . . ?
C14 C13 C12 118.20(14) . . ?
C14 C13 H13 120.9 . . ?
C12 C13 H13 120.9 . . ?
C13 C14 C15 121.07(16) . . ?
C13 C14 H14 119.5 . . ?
C15 C14 H14 119.5 . . ?
C14 C15 C16 121.71(17) . . ?
C14 C15 H15 119.1 . . ?
C16 C15 H15 119.1 . . ?
N3 C16 C15 123.35(15) . . ?
N3 C16 C11 119.81(14) . . ?
C15 C16 C11 116.81(14) . . ?
N3 C17 C18 111.35(13) . . ?
N3 C17 H17A 109.4 . . ?
C18 C17 H17A 109.4 . . ?
N3 C17 H17B 109.4 . . ?
C18 C17 H17B 109.4 . . ?
H17A C17 H17B 108.0 . . ?
N4 C18 C17 112.59(14) . . ?
N4 C18 Mg1 50.68(7) . . ?
C17 C18 Mg1 77.70(9) . . ?
N4 C18 H18A 109.1 . . ?
C17 C18 H18A 109.1 . . ?
Mg1 C18 H18A 88.2 . . ?
N4 C18 H18B 109.1 . . ?
C17 C18 H18B 109.1 . . ?
Mg1 C18 H18B 158.5 . . ?
H18A C18 H18B 107.8 . . ?
N1 C19 C20 115.92(14) . . ?
N1 C19 H19A 108.3 . . ?
C20 C19 H19A 108.3 . . ?
N1 C19 H19B 108.3 . . ?
C20 C19 H19B 108.3 . . ?
H19A C19 H19B 107.4 . . ?
C19 C20 H20A 109.5 . . ?
C19 C20 H20B 109.5 . . ?
H20A C20 H20B 109.5 . . ?
C19 C20 H20C 109.5 . . ?
H20A C20 H20C 109.5 . . ?
H20B C20 H20C 109.5 . . ?
N1 C21 C22 113.88(14) . . ?
N1 C21 H21A 108.8 . . ?
C22 C21 H21A 108.8 . . ?
N1 C21 H21B 108.8 . . ?
C22 C21 H21B 108.8 . . ?
H21A C21 H21B 107.7 . . ?
C21 C22 H22A 109.5 . . ?
C21 C22 H22B 109.5 . . ?
H22A C22 H22B 109.5 . . ?
C21 C22 H22C 109.5 . . ?
H22A C22 H22C 109.5 . . ?
H22B C22 H22C 109.5 . . ?
N4 C23 C24 113.29(14) . . ?
N4 C23 H23A 108.9 . . ?
C24 C23 H23A 108.9 . . ?
N4 C23 H23B 108.9 . . ?
C24 C23 H23B 108.9 . . ?
H23A C23 H23B 107.7 . . ?
C23 C24 H24A 109.5 . . ?
C23 C24 H24B 109.5 . . ?
H24A C24 H24B 109.5 . . ?
C23 C24 H24C 109.5 . . ?
H24A C24 H24C 109.5 . . ?
H24B C24 H24C 109.5 . . ?
N4 C25 C26 115.76(14) . . ?
N4 C25 H25A 108.3 . . ?
C26 C25 H25A 108.3 . . ?
N4 C25 H25B 108.3 . . ?
C26 C25 H25B 108.3 . . ?
H25A C25 H25B 107.4 . . ?
C25 C26 H26A 109.5 . . ?
C25 C26 H26B 109.5 . . ?
H26A C26 H26B 109.5 . . ?
C25 C26 H26C 109.5 . . ?
H26A C26 H26C 109.5 . . ?
H26B C26 H26C 109.5 . . ?

loop_
_geom_bond_atom_site_label_1
_geom_bond_atom_site_label_2
_geom_bond_distance
_geom_bond_site_symmetry_2
_geom_bond_publ_flag
Mg1 N2 2.0070(16) . ?
Mg1 N3 2.0112(14) . ?
Mg1 N1 2.1678(14) . ?
Mg1 N4 2.1731(14) . ?
N1 C21 1.480(2) . ?
N1 C19 1.493(2) . ?
N1 C1 1.495(2) . ?
N2 C3 1.367(2) . ?
N2 C2 1.4624(19) . ?
N3 C16 1.374(2) . ?
N3 C17 1.452(2) . ?
N4 C18 1.483(2) . ?
N4 C23 1.490(2) . ?
N4 C25 1.491(2) . ?
C1 C2 1.526(3) . ?
C1 H1A 0.9900 . ?
C1 H1AB 0.9900 . ?
C2 H2A 0.9900 . ?
C2 H2AB 0.9900 . ?
C3 C4 1.418(2) . ?
C3 C8 1.436(2) . ?
C4 C5 1.386(3) . ?
C4 H4 0.9500 . ?
C5 C6 1.384(3) . ?
C5 H5 0.9500 . ?
C6 C7 1.396(3) . ?
C6 H6 0.9500 . ?
C7 C8 1.381(3) . ?
C7 H7 0.9500 . ?
C8 C9 1.506(2) . ?
C9 C10 1.551(2) . ?
C9 H9A 0.9900 . ?
C9 H9AB 0.9900 . ?
C10 C11 1.507(2) . ?
C10 H10A 0.9900 . ?
C10 H10B 0.9900 . ?
C11 C12 1.389(2) . ?
C11 C16 1.422(2) . ?
C12 C13 1.397(2) . ?
C12 H12 0.9500 . ?
C13 C14 1.381(3) . ?
C13 H13 0.9500 . ?
C14 C15 1.387(2) . ?
C14 H14 0.9500 . ?
C15 C16 1.418(2) . ?
C15 H15 0.9500 . ?
C17 C18 1.538(2) . ?
C17 H17A 0.9900 . ?
C17 H17B 0.9900 . ?
C18 H18A 0.9900 . ?
C18 H18B 0.9900 . ?
C19 C20 1.527(2) . ?
C19 H19A 0.9900 . ?
C19 H19B 0.9900 . ?
C20 H20A 0.9800 . ?
C20 H20B 0.9800 . ?
C20 H20C 0.9800 . ?
C21 C22 1.519(3) . ?
C21 H21A 0.9900 . ?
C21 H21B 0.9900 . ?
C22 H22A 0.9800 . ?
C22 H22B 0.9800 . ?
C22 H22C 0.9800 . ?
C23 C24 1.520(3) . ?
C23 H23A 0.9900 . ?
C23 H23B 0.9900 . ?
C24 H24A 0.9800 . ?
C24 H24B 0.9800 . ?
C24 H24C 0.9800 . ?
C25 C26 1.516(3) . ?
C25 H25A 0.9900 . ?
C25 H25B 0.9900 . ?
C26 H26A 0.9800 . ?
C26 H26B 0.9800 . ?
C26 H26C 0.9800 . ?
